data_7011858
loop_
_publ_author_name
'Udai P. Singh'
'Shalu Tyagi'
'Chokhe Lal Sharma'
'Helmut G\"orner'
'Thomas Weyherm\"uller'

_publ_section_title
;
 Synthesis, molecular structure and emission properties of
 benzoato-bridged lanthanide complexes with hydrotris(pyrazolyl)borate
;
_journal_issue 23
_journal_name_full 'J. Chem. Soc., Dalton Trans.'
_journal_page_first 4464
_journal_page_last 4470
_journal_paper_doi 10.1039/b205053f
_journal_year 2002
_chemical_formula_structural '[C46 H40 B2 Gd2 N12 O8], (C H2 Cl2)'
_chemical_formula_sum 'C47 H42 B2 Cl2 Gd2 N12 O8'
_chemical_formula_weight 1309.94
_chemical_name_systematic
; 
? 
;
_space_group_IT_number 2
_symmetry_cell_setting triclinic
_symmetry_space_group_name_Hall '-P 1'
_symmetry_space_group_name_H-M 'P -1'
_atom_sites_solution_hydrogens geom
_atom_sites_solution_primary direct
_atom_sites_solution_secondary difmap
_audit_creation_method SHELXL
_cell_angle_alpha 72.56(1)
_cell_angle_beta 83.37(1)
_cell_angle_gamma 89.58(1)
_cell_formula_units_Z 2
_cell_length_a 12.5351(8)
_cell_length_b 13.0435(8)
_cell_length_c 16.3461(12)
_cell_measurement_reflns_used 7914
_cell_measurement_temperature 100(2)
_cell_volume 2531.7(3)
_computing_cell_refinement 'Siemens SAINT 6'
_computing_data_collection 'Siemens SAINT 6'
_computing_data_reduction 'Siemens SAINT 6'
_computing_structure_refinement 'SHELXL-93 (Sheldrick, 1993)'
_computing_structure_solution 'SHELXS-86 (Sheldrick, 1990)'
_diffrn_ambient_temperature 100(2)
_diffrn_measurement_device 'Siemens SMART CCD-Detector'
_diffrn_measurement_method '\w, 0.3 deg./frame'
_diffrn_radiation_monochromator graphite
_diffrn_radiation_source 'fine-focus sealed tube'
_diffrn_radiation_type MoK\a
_diffrn_radiation_wavelength 0.71073
_diffrn_reflns_av_R_equivalents 0.0232
_diffrn_reflns_av_sigmaI/netI 0.0540
_diffrn_reflns_limit_h_max 18
_diffrn_reflns_limit_h_min -19
_diffrn_reflns_limit_k_max 16
_diffrn_reflns_limit_k_min -20
_diffrn_reflns_limit_l_max 25
_diffrn_reflns_limit_l_min -14
_diffrn_reflns_number 28063
_diffrn_reflns_theta_max 33.18
_diffrn_reflns_theta_min 1.64
_exptl_absorpt_coefficient_mu 2.767
_exptl_absorpt_correction_T_max 0.721
_exptl_absorpt_correction_T_min 0.527
_exptl_absorpt_correction_type 'Gaussian, Face indexed'
_exptl_crystal_colour colorless
_exptl_crystal_density_diffrn 1.718
_exptl_crystal_description 'transparent parallelepiped'
_exptl_crystal_F_000 1288
_exptl_crystal_size_max 0.24
_exptl_crystal_size_mid 0.23
_exptl_crystal_size_min 0.12
_refine_diff_density_max 1.298
_refine_diff_density_min -1.137
_refine_diff_density_rms 0.124
_refine_ls_extinction_method none
_refine_ls_goodness_of_fit_all 0.917
_refine_ls_goodness_of_fit_obs 1.002
_refine_ls_matrix_type full
_refine_ls_number_parameters 658
_refine_ls_number_reflns 16662
_refine_ls_number_restraints 0
_refine_ls_restrained_S_all 0.917
_refine_ls_restrained_S_obs 1.002
_refine_ls_R_factor_all 0.0457
_refine_ls_R_factor_obs 0.0292
_refine_ls_shift/esd_max 0.004
_refine_ls_shift/esd_mean 0.000
_refine_ls_structure_factor_coef Fsqd
_refine_ls_weighting_details 'w=1/[\s^2^(Fo^2^)+(0.0236P)^2^+0.0000P] where P=(Fo^2^+2Fc^2^)/3'
_refine_ls_weighting_scheme calc
_refine_ls_wR_factor_all 0.0584
_refine_ls_wR_factor_obs 0.0553
_reflns_number_observed 12664
_reflns_number_total 16666
_reflns_observed_criterion >2sigma(I)
_cod_data_source_file b205053f.txt
_cod_data_source_block 1
_cod_depositor_comments
;
The following automatic conversions were performed:
'_symmetry_cell_setting' value 'Triclinic' changed to 'triclinic'
according to '/home/saulius/struct/CIF-dictionaries/cif_core.dic'
dictionary named 'cif_core.dic' version 2.4.1 from 2010-06-29.

Automatic conversion script
Id: cif_fix_enum 1527 2010-12-29 10:47:43Z saulius 

The following automatic conversions were performed:

'_refine_ls_weighting_scheme' value 'calc
w=1/[\s^2^(Fo^2^)+(0.0236P)^2^+0.0000P] where P=(Fo^2^+2Fc^2^)/3' was
changed to 'calc'. New tag '_refine_ls_weighting_details' was
created. The value of the new tag was set to
'w=1/[\s^2^(Fo^2^)+(0.0236P)^2^+0.0000P] where P=(Fo^2^+2Fc^2^)/3'.

Automatic conversion script
Id: cif_fix_values 3143 2015-03-26 13:38:13Z robertas 
;
_cod_original_sg_symbol_H-M P-1
_cod_database_code 7011858

loop_
_symmetry_equiv_pos_as_xyz
'x, y, z'
'-x, -y, -z'

loop_
_atom_site_aniso_label
_atom_site_aniso_U_11
_atom_site_aniso_U_22
_atom_site_aniso_U_33
_atom_site_aniso_U_23
_atom_site_aniso_U_13
_atom_site_aniso_U_12
Gd1 0.01362(6) 0.01117(6) 0.00983(5) -0.00272(4) -0.00243(4) 0.00059(4)
B1 0.0189(13) 0.0195(14) 0.0199(14) -0.0115(12) -0.0040(12) -0.0002(11)
N1 0.0166(10) 0.0191(11) 0.0211(11) -0.0091(9) -0.0049(9) -0.0002(8)
N2 0.0166(10) 0.0194(10) 0.0159(10) -0.0072(9) -0.0028(8) 0.0002(8)
C3 0.0165(12) 0.0249(14) 0.0290(15) -0.0110(12) 0.0012(11) 0.0011(10)
C4 0.0145(12) 0.032(2) 0.047(2) -0.0201(14) -0.0029(13) -0.0011(11)
C5 0.0188(13) 0.0235(14) 0.036(2) -0.0145(12) -0.0106(12) 0.0008(11)
N6 0.0156(10) 0.0175(10) 0.0225(11) -0.0090(9) -0.0022(9) 0.0000(8)
N7 0.0185(10) 0.0160(10) 0.0231(11) -0.0087(9) -0.0059(9) 0.0008(8)
C8 0.0206(13) 0.0152(12) 0.034(2) -0.0046(11) -0.0098(12) 0.0021(10)
C9 0.0263(14) 0.0139(12) 0.045(2) -0.0114(12) -0.0067(13) 0.0052(11)
C10 0.0209(13) 0.0182(13) 0.034(2) -0.0138(12) 0.0025(12) -0.0009(10)
N11 0.0199(10) 0.0201(11) 0.0144(10) -0.0084(9) -0.0029(8) 0.0018(9)
N12 0.0184(10) 0.0160(10) 0.0147(10) -0.0074(8) -0.0020(8) 0.0000(8)
C13 0.0219(12) 0.0166(12) 0.0159(12) -0.0045(10) -0.0004(10) 0.0029(10)
C14 0.034(2) 0.0226(13) 0.0120(11) -0.0055(10) 0.0008(11) 0.0020(12)
C15 0.0310(14) 0.0253(14) 0.0130(12) -0.0107(11) -0.0047(11) 0.0063(11)
O16 0.0219(9) 0.0160(8) 0.0148(8) -0.0043(7) -0.0049(7) -0.0023(7)
O17 0.0191(9) 0.0173(9) 0.0117(8) -0.0005(7) -0.0004(7) -0.0011(7)
C16 0.0144(11) 0.0142(11) 0.0140(11) -0.0033(9) -0.0013(9) 0.0004(9)
C17 0.0152(11) 0.0139(11) 0.0175(12) -0.0051(9) 0.0006(10) 0.0006(9)
C18 0.0252(14) 0.0251(14) 0.0229(14) -0.0077(11) -0.0035(11) -0.0054(11)
C19 0.035(2) 0.029(2) 0.034(2) -0.0158(14) -0.0048(14) -0.0112(13)
C20 0.031(2) 0.0204(14) 0.042(2) -0.0088(13) 0.0035(14) -0.0088(12)
C21 0.0265(14) 0.0194(13) 0.0281(15) -0.0015(11) 0.0043(12) -0.0052(11)
C22 0.0222(13) 0.0167(12) 0.0173(12) -0.0040(10) 0.0011(10) -0.0018(10)
O23 0.0153(8) 0.0179(9) 0.0137(8) -0.0045(7) -0.0023(7) 0.0002(7)
O24 0.0180(8) 0.0169(9) 0.0157(8) -0.0074(7) -0.0031(7) 0.0031(7)
C23 0.0138(11) 0.0133(11) 0.0168(12) -0.0025(9) 0.0007(10) -0.0025(9)
C24 0.0128(11) 0.0135(11) 0.0174(12) -0.0046(9) 0.0001(9) -0.0014(9)
C25 0.0199(12) 0.0200(12) 0.0157(12) -0.0068(10) -0.0030(10) 0.0007(10)
C26 0.0247(13) 0.0231(13) 0.0183(13) -0.0102(11) 0.0022(11) 0.0030(11)
C27 0.0191(12) 0.0197(13) 0.0285(14) -0.0079(11) -0.0013(11) 0.0057(10)
C28 0.0206(12) 0.0216(13) 0.0193(12) -0.0056(10) -0.0067(10) 0.0027(10)
C29 0.0176(12) 0.0164(12) 0.0167(12) -0.0059(10) -0.0015(10) -0.0003(9)
Gd2 0.01028(5) 0.01034(5) 0.01399(6) -0.00358(4) -0.00322(4) 0.00042(4)
B101 0.0163(13) 0.0200(14) 0.0181(14) -0.0055(11) -0.0073(11) 0.0040(11)
N101 0.0157(10) 0.0191(10) 0.0153(10) -0.0058(8) -0.0037(8) 0.0001(8)
N102 0.0185(10) 0.0203(11) 0.0167(10) -0.0073(9) -0.0036(9) 0.0029(9)
C103 0.0222(13) 0.0197(13) 0.0196(13) -0.0041(10) 0.0006(11) 0.0040(10)
C104 0.0319(15) 0.0245(14) 0.0159(12) -0.0078(11) 0.0011(11) 0.0016(12)
C105 0.0257(13) 0.0235(13) 0.0133(11) -0.0058(10) -0.0049(10) -0.0033(11)
N106 0.0150(10) 0.0187(10) 0.0152(10) -0.0040(8) -0.0049(8) 0.0037(8)
N107 0.0172(10) 0.0180(10) 0.0193(11) -0.0055(9) -0.0087(9) 0.0020(8)
C108 0.0217(12) 0.0138(11) 0.0220(13) -0.0046(10) -0.0045(10) 0.0008(10)
C109 0.0302(14) 0.0146(12) 0.0205(13) -0.0031(10) -0.0039(11) 0.0061(11)
C110 0.0226(13) 0.0206(13) 0.0171(12) -0.0016(10) -0.0045(11) 0.0079(11)
N111 0.0134(9) 0.0198(10) 0.0166(10) -0.0048(8) -0.0045(8) -0.0008(8)
N112 0.0139(10) 0.0185(10) 0.0176(10) -0.0041(8) -0.0038(8) -0.0011(8)
C113 0.0171(12) 0.0206(13) 0.0192(12) -0.0023(10) -0.0022(10) -0.0024(10)
C114 0.0163(12) 0.0259(14) 0.0257(14) -0.0060(12) 0.0005(11) -0.0056(11)
C115 0.0129(11) 0.0244(13) 0.0218(13) -0.0085(11) -0.0036(10) 0.0009(10)
O116 0.0173(9) 0.0172(9) 0.0209(9) 0.0001(7) -0.0070(7) -0.0013(7)
O117 0.0161(8) 0.0125(8) 0.0214(9) -0.0027(7) 0.0004(7) -0.0033(7)
C116 0.0142(11) 0.0137(11) 0.0196(12) -0.0037(10) -0.0012(10) 0.0020(9)
C117 0.0140(11) 0.0132(11) 0.0148(11) -0.0022(9) -0.0008(9) 0.0008(9)
C118 0.0171(11) 0.0154(11) 0.0207(12) -0.0066(10) -0.0020(10) 0.0008(9)
C119 0.0198(12) 0.0148(11) 0.0201(13) -0.0044(10) 0.0039(10) -0.0033(10)
C120 0.0269(14) 0.0232(14) 0.0189(13) 0.0016(11) 0.0010(11) -0.0019(11)
C121 0.033(2) 0.033(2) 0.0195(14) -0.0008(12) -0.0085(12) -0.0073(13)
C122 0.0227(13) 0.0214(13) 0.0202(13) -0.0025(11) -0.0047(11) -0.0068(11)
O123 0.0154(8) 0.0161(8) 0.0172(8) -0.0068(7) -0.0032(7) 0.0008(7)
O124 0.0154(8) 0.0177(9) 0.0232(9) -0.0094(7) -0.0062(7) 0.0043(7)
C123 0.0170(11) 0.0128(11) 0.0126(11) -0.0021(9) -0.0013(9) 0.0007(9)
C124 0.0166(11) 0.0138(11) 0.0145(11) -0.0026(9) 0.0007(9) 0.0014(9)
C125 0.0171(12) 0.0198(12) 0.0204(13) -0.0079(10) -0.0028(10) 0.0029(10)
C126 0.0275(14) 0.0242(14) 0.0277(15) -0.0139(12) -0.0018(12) 0.0039(11)
C127 0.0273(14) 0.0264(15) 0.031(2) -0.0135(13) 0.0041(13) 0.0054(12)
C128 0.0154(12) 0.0269(14) 0.032(2) -0.0073(12) 0.0007(11) 0.0038(11)
C129 0.0162(11) 0.0167(12) 0.0221(13) -0.0061(10) -0.0004(10) 0.0008(9)
C200 0.038(2) 0.032(2) 0.052(2) -0.005(2) 0.000(2) -0.0013(15)
Cl1 0.0391(5) 0.0440(5) 0.0632(6) -0.0266(5) 0.0032(4) -0.0087(4)
Cl2 0.0510(5) 0.0390(5) 0.0470(5) -0.0170(4) -0.0088(4) 0.0021(4)

loop_
_atom_site_label
_atom_site_type_symbol
_atom_site_fract_x
_atom_site_fract_y
_atom_site_fract_z
_atom_site_U_iso_or_equiv
_atom_site_thermal_displace_type
_atom_site_occupancy
_atom_site_calc_flag
_atom_site_refinement_flags
_atom_site_disorder_group
Gd1 Gd 0.464121(9) -0.023383(9) -0.107472(7) 0.01155(3) Uani 1 d . .
B1 B 0.3672(2) -0.1533(2) -0.2553(2) 0.0181(6) Uani 1 d . .
H1 H 0.3407(2) -0.1882(2) -0.2961(2) 0.022 Uiso 1 calc R .
N1 N 0.2707(2) -0.1228(2) -0.20086(14) 0.0181(4) Uani 1 d . .
N2 N 0.2840(2) -0.0718(2) -0.14033(13) 0.0168(4) Uani 1 d . .
C3 C 0.1850(2) -0.0584(2) -0.1051(2) 0.0232(6) Uani 1 d . .
H3 H 0.1698(2) -0.0249(2) -0.0610(2) 0.028 Uiso 1 calc R .
C4 C 0.1076(2) -0.1000(2) -0.1419(2) 0.0293(7) Uani 1 d . .
H4 H 0.0318(2) -0.1011(2) -0.1283(2) 0.035 Uiso 1 calc R .
C5 C 0.1652(2) -0.1394(2) -0.2026(2) 0.0244(6) Uani 1 d . .
H5 H 0.1354(2) -0.1727(2) -0.2394(2) 0.029 Uiso 1 calc R .
N6 N 0.4363(2) -0.2318(2) -0.19534(14) 0.0179(4) Uani 1 d . .
N7 N 0.4755(2) -0.2078(2) -0.12848(14) 0.0183(4) Uani 1 d . .
C8 C 0.5260(2) -0.2952(2) -0.0874(2) 0.0234(6) Uani 1 d . .
H8 H 0.5610(2) -0.3017(2) -0.0376(2) 0.028 Uiso 1 calc R .
C9 C 0.5211(2) -0.3757(2) -0.1269(2) 0.0275(6) Uani 1 d . .
H9 H 0.5504(2) -0.4452(2) -0.1103(2) 0.033 Uiso 1 calc R .
C10 C 0.4643(2) -0.3320(2) -0.1951(2) 0.0234(6) Uani 1 d . .
H10 H 0.4473(2) -0.3666(2) -0.2357(2) 0.028 Uiso 1 calc R .
N11 N 0.4338(2) -0.0500(2) -0.30711(13) 0.0173(4) Uani 1 d . .
N12 N 0.4849(2) 0.0111(2) -0.26735(13) 0.0157(4) Uani 1 d . .
C13 C 0.5337(2) 0.0928(2) -0.3315(2) 0.0184(5) Uani 1 d . .
H13 H 0.5757(2) 0.1483(2) -0.3231(2) 0.022 Uiso 1 calc R .
C14 C 0.5149(2) 0.0857(2) -0.4115(2) 0.0233(6) Uani 1 d . .
H14 H 0.5402(2) 0.1334(2) -0.4668(2) 0.028 Uiso 1 calc R .
C15 C 0.4515(2) -0.0055(2) -0.3931(2) 0.0219(6) Uani 1 d . .
H15 H 0.4245(2) -0.0329(2) -0.4346(2) 0.026 Uiso 1 calc R .
O16 O 0.55424(14) 0.14657(14) -0.17321(11) 0.0174(4) Uani 1 d . .
O17 O 0.57371(14) 0.11611(14) -0.03593(11) 0.0170(4) Uani 1 d . .
C16 C 0.5903(2) 0.1744(2) -0.1140(2) 0.0145(5) Uani 1 d . .
C17 C 0.6530(2) 0.2778(2) -0.1366(2) 0.0157(5) Uani 1 d . .
C18 C 0.7010(2) 0.3085(2) -0.0746(2) 0.0242(6) Uani 1 d . .
H18 H 0.6944(2) 0.2633(2) -0.0165(2) 0.029 Uiso 1 calc R .
C19 C 0.7586(2) 0.4056(2) -0.0980(2) 0.0311(7) Uani 1 d . .
H19 H 0.7920(2) 0.4265(2) -0.0560(2) 0.037 Uiso 1 calc R .
C20 C 0.7675(2) 0.4722(2) -0.1826(2) 0.0319(7) Uani 1 d . .
H20 H 0.8062(2) 0.5389(2) -0.1980(2) 0.038 Uiso 1 calc R .
C21 C 0.7204(2) 0.4422(2) -0.2446(2) 0.0265(6) Uani 1 d . .
H21 H 0.7272(2) 0.4877(2) -0.3026(2) 0.032 Uiso 1 calc R .
C22 C 0.6630(2) 0.3451(2) -0.2214(2) 0.0192(5) Uani 1 d . .
H22 H 0.6302(2) 0.3244(2) -0.2638(2) 0.023 Uiso 1 calc R .
O23 O 0.63202(13) -0.08692(14) -0.07387(11) 0.0156(3) Uani 1 d . .
O24 O 0.65567(13) -0.09061(14) 0.06067(11) 0.0162(4) Uani 1 d . .
C23 C 0.6790(2) -0.1188(2) -0.0068(2) 0.0153(5) Uani 1 d . .
C24 C 0.7682(2) -0.1963(2) -0.0068(2) 0.0147(5) Uani 1 d . .
C25 C 0.7948(2) -0.2325(2) -0.0780(2) 0.0181(5) Uani 1 d . .
H25 H 0.7574(2) -0.2070(2) -0.1273(2) 0.022 Uiso 1 calc R .
C26 C 0.8756(2) -0.3057(2) -0.0776(2) 0.0216(5) Uani 1 d . .
H26 H 0.8941(2) -0.3297(2) -0.1267(2) 0.026 Uiso 1 calc R .
C27 C 0.9295(2) -0.3439(2) -0.0052(2) 0.0225(6) Uani 1 d . .
H27 H 0.9846(2) -0.3945(2) -0.0045(2) 0.027 Uiso 1 calc R .
C28 C 0.9028(2) -0.3080(2) 0.0657(2) 0.0203(5) Uani 1 d . .
H28 H 0.9396(2) -0.3343(2) 0.1152(2) 0.024 Uiso 1 calc R .
C29 C 0.8230(2) -0.2342(2) 0.0654(2) 0.0168(5) Uani 1 d . .
H29 H 0.8056(2) -0.2094(2) 0.1142(2) 0.020 Uiso 1 calc R .
Gd2 Gd 0.873240(9) 0.485932(9) 0.440512(7) 0.01141(3) Uani 1 d . .
B101 B 0.6667(2) 0.5528(2) 0.2927(2) 0.0178(6) Uani 1 d . .
H101 H 0.6106(2) 0.5710(2) 0.2522(2) 0.021 Uiso 1 calc R .
N101 N 0.7621(2) 0.4987(2) 0.25337(13) 0.0164(4) Uani 1 d . .
N102 N 0.8514(2) 0.4688(2) 0.29415(13) 0.0180(4) Uani 1 d . .
C103 C 0.9134(2) 0.4204(2) 0.2447(2) 0.0212(5) Uani 1 d . .
H103 H 0.9816(2) 0.3916(2) 0.2570(2) 0.025 Uiso 1 calc R .
C104 C 0.8643(2) 0.4183(2) 0.1733(2) 0.0240(6) Uani 1 d . .
H104 H 0.8907(2) 0.3882(2) 0.1290(2) 0.029 Uiso 1 calc R .
C105 C 0.7691(2) 0.4694(2) 0.1809(2) 0.0205(5) Uani 1 d . .
H105 H 0.7169(2) 0.4820(2) 0.1415(2) 0.025 Uiso 1 calc R .
N106 N 0.7075(2) 0.6555(2) 0.30739(13) 0.0163(4) Uani 1 d . .
N107 N 0.7859(2) 0.6524(2) 0.35967(14) 0.0176(4) Uani 1 d . .
C108 C 0.8023(2) 0.7542(2) 0.3583(2) 0.0192(5) Uani 1 d . .
H108 H 0.8528(2) 0.7763(2) 0.3892(2) 0.023 Uiso 1 calc R .
C109 C 0.7361(2) 0.8233(2) 0.3061(2) 0.0222(6) Uani 1 d . .
H109 H 0.7321(2) 0.8990(2) 0.2946(2) 0.027 Uiso 1 calc R .
C110 C 0.6772(2) 0.7573(2) 0.2747(2) 0.0208(5) Uani 1 d . .
H110 H 0.6242(2) 0.7801(2) 0.2364(2) 0.025 Uiso 1 calc R .
N111 N 0.6186(2) 0.4740(2) 0.37944(13) 0.0165(4) Uani 1 d . .
N112 N 0.6792(2) 0.4332(2) 0.44590(13) 0.0168(4) Uani 1 d . .
C113 C 0.6127(2) 0.3696(2) 0.5105(2) 0.0197(5) Uani 1 d . .
H113 H 0.6332(2) 0.3301(2) 0.5651(2) 0.024 Uiso 1 calc R .
C114 C 0.5094(2) 0.3688(2) 0.4876(2) 0.0232(6) Uani 1 d . .
H114 H 0.4476(2) 0.3304(2) 0.5218(2) 0.028 Uiso 1 calc R .
C115 C 0.5167(2) 0.4357(2) 0.4044(2) 0.0192(5) Uani 1 d . .
H115 H 0.4592(2) 0.4524(2) 0.3699(2) 0.023 Uiso 1 calc R .
O116 O 0.83276(14) 0.33320(14) 0.56078(11) 0.0193(4) Uani 1 d . .
O117 O 0.97944(13) 0.39742(14) 0.59247(11) 0.0174(4) Uani 1 d . .
C116 C 0.9026(2) 0.3281(2) 0.6111(2) 0.0162(5) Uani 1 d . .
C117 C 0.8936(2) 0.2388(2) 0.6934(2) 0.0145(5) Uani 1 d . .
C118 C 0.8234(2) 0.1519(2) 0.7044(2) 0.0175(5) Uani 1 d . .
H118 H 0.7847(2) 0.1489(2) 0.6584(2) 0.021 Uiso 1 calc R .
C119 C 0.8100(2) 0.0702(2) 0.7818(2) 0.0189(5) Uani 1 d . .
H119 H 0.7624(2) 0.0109(2) 0.7890(2) 0.023 Uiso 1 calc R .
C120 C 0.8660(2) 0.0750(2) 0.8488(2) 0.0251(6) Uani 1 d . .
H120 H 0.8559(2) 0.0195(2) 0.9024(2) 0.030 Uiso 1 calc R .
C121 C 0.9367(2) 0.1603(2) 0.8380(2) 0.0295(7) Uani 1 d . .
H121 H 0.9759(2) 0.1623(2) 0.8839(2) 0.035 Uiso 1 calc R .
C122 C 0.9509(2) 0.2428(2) 0.7606(2) 0.0221(6) Uani 1 d . .
H122 H 0.9992(2) 0.3014(2) 0.7534(2) 0.026 Uiso 1 calc R .
O123 O 0.83845(13) 0.57997(14) 0.54040(11) 0.0158(3) Uani 1 d . .
O124 O 0.98805(13) 0.62349(14) 0.58668(11) 0.0177(4) Uani 1 d . .
C123 C 0.8899(2) 0.6335(2) 0.57643(15) 0.0146(5) Uani 1 d . .
C124 C 0.8285(2) 0.7143(2) 0.6105(2) 0.0155(5) Uani 1 d . .
C125 C 0.8787(2) 0.7772(2) 0.6508(2) 0.0187(5) Uani 1 d . .
H125 H 0.9536(2) 0.7716(2) 0.6549(2) 0.022 Uiso 1 calc R .
C126 C 0.8196(2) 0.8481(2) 0.6851(2) 0.0253(6) Uani 1 d . .
H126 H 0.8541(2) 0.8906(2) 0.7131(2) 0.030 Uiso 1 calc R .
C127 C 0.7106(2) 0.8572(2) 0.6787(2) 0.0279(6) Uani 1 d . .
H127 H 0.6699(2) 0.9047(2) 0.7033(2) 0.033 Uiso 1 calc R .
C128 C 0.6609(2) 0.7967(2) 0.6364(2) 0.0254(6) Uani 1 d . .
H128 H 0.5865(2) 0.8042(2) 0.6306(2) 0.030 Uiso 1 calc R .
C129 C 0.7194(2) 0.7256(2) 0.6024(2) 0.0185(5) Uani 1 d . .
H129 H 0.6850(2) 0.6844(2) 0.5734(2) 0.022 Uiso 1 calc R .
C200 C 0.8326(3) 0.9954(3) 0.4534(2) 0.0428(8) Uani 1 d . .
H20A H 0.8267(3) 0.9469(3) 0.5134(2) 0.051 Uiso 1 calc R .
H20B H 0.7720(3) 0.9772(3) 0.4260(2) 0.051 Uiso 1 calc R .
Cl1 Cl 0.95265(7) 0.97143(7) 0.39781(6) 0.0472(2) Uani 1 d . .
Cl2 Cl 0.82029(7) 1.12830(7) 0.45633(6) 0.0445(2) Uani 1 d . .

loop_
_atom_type_symbol
_atom_type_description
_atom_type_scat_dispersion_real
_atom_type_scat_dispersion_imag
_atom_type_scat_source
C C 0.0033 0.0016 'International Tables Vol C Tables 4.2.6.8 and 6.1.1.4'
H H 0.0000 0.0000 'International Tables Vol C Tables 4.2.6.8 and 6.1.1.4'
B B 0.0013 0.0007 'International Tables Vol C Tables 4.2.6.8 and 6.1.1.4'
N N 0.0061 0.0033 'International Tables Vol C Tables 4.2.6.8 and 6.1.1.4'
O O 0.0106 0.0060 'International Tables Vol C Tables 4.2.6.8 and 6.1.1.4'
Cl Cl 0.1484 0.1585 'International Tables Vol C Tables 4.2.6.8 and 6.1.1.4'
Gd Gd -0.1653 3.9035 'International Tables Vol C Tables 4.2.6.8 and 6.1.1.4'

loop_
_geom_angle_atom_site_label_1
_geom_angle_atom_site_label_2
_geom_angle_atom_site_label_3
_geom_angle
_geom_angle_site_symmetry_1
_geom_angle_site_symmetry_3
_geom_angle_publ_flag
O17 Gd1 O23 78.77(6) 2_655 . ?
O17 Gd1 O24 78.82(6) 2_655 2_655 ?
O23 Gd1 O24 134.54(6) . 2_655 ?
O17 Gd1 O16 129.17(6) 2_655 . ?
O23 Gd1 O16 85.65(6) . . ?
O24 Gd1 O16 78.77(6) 2_655 . ?
O17 Gd1 N12 158.58(7) 2_655 . ?
O23 Gd1 N12 101.45(6) . . ?
O24 Gd1 N12 113.35(6) 2_655 . ?
O16 Gd1 N12 71.85(6) . . ?
O17 Gd1 N2 92.33(6) 2_655 . ?
O23 Gd1 N2 144.92(6) . . ?
O24 Gd1 N2 74.81(6) 2_655 . ?
O16 Gd1 N2 124.22(6) . . ?
N12 Gd1 N2 75.10(7) . . ?
O17 Gd1 N7 84.69(7) 2_655 . ?
O23 Gd1 N7 73.35(6) . . ?
O24 Gd1 N7 142.15(6) 2_655 . ?
O16 Gd1 N7 136.00(6) . . ?
N12 Gd1 N7 75.03(7) . . ?
N2 Gd1 N7 72.07(7) . . ?
O17 Gd1 O17 80.96(6) 2_655 . ?
O23 Gd1 O17 68.66(5) . . ?
O24 Gd1 O17 69.09(5) 2_655 . ?
O16 Gd1 O17 48.43(5) . . ?
N12 Gd1 O17 119.38(6) . . ?
N2 Gd1 O17 143.91(6) . . ?
N7 Gd1 O17 141.28(6) . . ?
O17 Gd1 C16 105.69(6) 2_655 . ?
O23 Gd1 C16 75.99(6) . . ?
O24 Gd1 C16 72.81(6) 2_655 . ?
O16 Gd1 C16 23.63(6) . . ?
N12 Gd1 C16 95.00(7) . . ?
N2 Gd1 C16 138.70(7) . . ?
N7 Gd1 C16 144.92(7) . . ?
O17 Gd1 C16 24.81(5) . . ?
O17 Gd1 Gd1 46.00(4) 2_655 2_655 ?
O23 Gd1 Gd1 67.79(4) . 2_655 ?
O24 Gd1 Gd1 68.14(4) 2_655 2_655 ?
O16 Gd1 Gd1 83.29(4) . 2_655 ?
N12 Gd1 Gd1 153.82(5) . 2_655 ?
N2 Gd1 Gd1 127.74(5) . 2_655 ?
N7 Gd1 Gd1 120.97(5) . 2_655 ?
O17 Gd1 Gd1 34.96(3) . 2_655 ?
C16 Gd1 Gd1 59.72(5) . 2_655 ?
N6 B1 N1 109.3(2) . . ?
N6 B1 N11 110.2(2) . . ?
N1 B1 N11 109.0(2) . . ?
C5 N1 N2 109.6(2) . . ?
C5 N1 B1 128.6(2) . . ?
N2 N1 B1 121.7(2) . . ?
C3 N2 N1 106.1(2) . . ?
C3 N2 Gd1 130.3(2) . . ?
N1 N2 Gd1 123.58(15) . . ?
N2 C3 C4 110.8(3) . . ?
C5 C4 C3 104.8(2) . . ?
N1 C5 C4 108.6(2) . . ?
C10 N6 N7 109.6(2) . . ?
C10 N6 B1 128.7(2) . . ?
N7 N6 B1 121.6(2) . . ?
C8 N7 N6 105.7(2) . . ?
C8 N7 Gd1 130.9(2) . . ?
N6 N7 Gd1 123.1(2) . . ?
N7 C8 C9 111.4(2) . . ?
C10 C9 C8 104.4(2) . . ?
N6 C10 C9 108.9(2) . . ?
C15 N11 N12 109.5(2) . . ?
C15 N11 B1 128.4(2) . . ?
N12 N11 B1 122.1(2) . . ?
C13 N12 N11 105.5(2) . . ?
C13 N12 Gd1 130.8(2) . . ?
N11 N12 Gd1 123.28(15) . . ?
N12 C13 C14 111.3(2) . . ?
C15 C14 C13 104.5(2) . . ?
N11 C15 C14 109.2(2) . . ?
C16 O16 Gd1 107.08(15) . . ?
C16 O17 Gd1 175.0(2) . 2_655 ?
C16 O17 Gd1 83.41(14) . . ?
Gd1 O17 Gd1 99.04(6) 2_655 . ?
O16 C16 O17 121.1(2) . . ?
O16 C16 C17 119.1(2) . . ?
O17 C16 C17 119.9(2) . . ?
O16 C16 Gd1 49.29(12) . . ?
O17 C16 Gd1 71.78(13) . . ?
C17 C16 Gd1 168.3(2) . . ?
C22 C17 C18 119.6(2) . . ?
C22 C17 C16 119.2(2) . . ?
C18 C17 C16 121.3(2) . . ?
C19 C18 C17 119.6(3) . . ?
C20 C19 C18 120.2(3) . . ?
C21 C20 C19 120.5(3) . . ?
C20 C21 C22 119.4(3) . . ?
C21 C22 C17 120.6(3) . . ?
C23 O23 Gd1 136.9(2) . . ?
C23 O24 Gd1 137.6(2) . 2_655 ?
O23 C23 O24 124.6(2) . . ?
O23 C23 C24 117.7(2) . . ?
O24 C23 C24 117.7(2) . . ?
C25 C24 C29 119.6(2) . . ?
C25 C24 C23 120.1(2) . . ?
C29 C24 C23 120.3(2) . . ?
C26 C25 C24 120.3(2) . . ?
C25 C26 C27 119.9(2) . . ?
C28 C27 C26 119.7(2) . . ?
C29 C28 C27 120.6(2) . . ?
C28 C29 C24 119.8(2) . . ?
O117 Gd2 O123 78.01(6) 2_766 . ?
O117 Gd2 O124 78.16(6) 2_766 2_766 ?
O123 Gd2 O124 133.57(6) . 2_766 ?
O117 Gd2 O116 128.65(6) 2_766 . ?
O123 Gd2 O116 84.30(6) . . ?
O124 Gd2 O116 80.41(6) 2_766 . ?
O117 Gd2 N107 81.59(6) 2_766 . ?
O123 Gd2 N107 76.00(6) . . ?
O124 Gd2 N107 137.80(7) 2_766 . ?
O116 Gd2 N107 139.46(7) . . ?
O117 Gd2 N102 101.03(7) 2_766 . ?
O123 Gd2 N102 148.62(6) . . ?
O124 Gd2 N102 75.23(6) 2_766 . ?
O116 Gd2 N102 117.60(7) . . ?
N107 Gd2 N102 72.87(7) . . ?
O117 Gd2 N112 155.74(6) 2_766 . ?
O123 Gd2 N112 94.19(6) . . ?
O124 Gd2 N112 121.61(7) 2_766 . ?
O116 Gd2 N112 72.28(6) . . ?
N107 Gd2 N112 74.22(7) . . ?
N102 Gd2 N112 73.74(7) . . ?
O117 Gd2 O117 80.24(6) 2_766 . ?
O123 Gd2 O117 67.59(5) . . ?
O124 Gd2 O117 69.48(6) 2_766 . ?
O116 Gd2 O117 48.52(5) . . ?
N107 Gd2 O117 141.88(6) . . ?
N102 Gd2 O117 143.66(6) . . ?
N112 Gd2 O117 118.30(6) . . ?
O117 Gd2 C116 105.14(6) 2_766 . ?
O123 Gd2 C116 74.75(6) . . ?
O124 Gd2 C116 73.90(6) 2_766 . ?
O116 Gd2 C116 23.59(6) . . ?
N107 Gd2 C116 147.75(7) . . ?
N102 Gd2 C116 133.88(7) . . ?
N112 Gd2 C116 94.64(7) . . ?
O117 Gd2 C116 24.93(6) . . ?
O117 Gd2 Gd2 45.42(4) 2_766 2_766 ?
O123 Gd2 Gd2 66.68(4) . 2_766 ?
O124 Gd2 Gd2 68.15(4) 2_766 2_766 ?
O116 Gd2 Gd2 83.30(4) . 2_766 ?
N107 Gd2 Gd2 118.93(5) . 2_766 ?
N102 Gd2 Gd2 133.87(5) . 2_766 ?
N112 Gd2 Gd2 150.57(5) . 2_766 ?
O117 Gd2 Gd2 34.83(3) . 2_766 ?
C116 Gd2 Gd2 59.73(5) . 2_766 ?
N106 B101 N111 109.6(2) . . ?
N106 B101 N101 109.4(2) . . ?
N111 B101 N101 108.9(2) . . ?
C105 N101 N102 110.1(2) . . ?
C105 N101 B101 127.9(2) . . ?
N102 N101 B101 121.8(2) . . ?
C103 N102 N101 105.7(2) . . ?
C103 N102 Gd2 130.1(2) . . ?
N101 N102 Gd2 123.9(2) . . ?
N102 C103 C104 110.8(2) . . ?
C105 C104 C103 104.8(2) . . ?
N101 C105 C104 108.6(2) . . ?
C110 N106 N107 109.9(2) . . ?
C110 N106 B101 129.0(2) . . ?
N107 N106 B101 121.1(2) . . ?
C108 N107 N106 105.7(2) . . ?
C108 N107 Gd2 129.2(2) . . ?
N106 N107 Gd2 125.1(2) . . ?
N107 C108 C109 111.4(2) . . ?
C110 C109 C108 104.5(2) . . ?
N106 C110 C109 108.5(2) . . ?
C115 N111 N112 109.3(2) . . ?
C115 N111 B101 128.8(2) . . ?
N112 N111 B101 121.8(2) . . ?
C113 N112 N111 106.0(2) . . ?
C113 N112 Gd2 130.1(2) . . ?
N111 N112 Gd2 123.74(15) . . ?
N112 C113 C114 111.1(2) . . ?
C115 C114 C113 104.5(2) . . ?
N111 C115 C114 109.0(2) . . ?
C116 O116 Gd2 107.97(15) . . ?
C116 O117 Gd2 176.2(2) . 2_766 ?
C116 O117 Gd2 82.31(14) . . ?
Gd2 O117 Gd2 99.76(6) 2_766 . ?
O116 C116 O117 121.2(2) . . ?
O116 C116 C117 118.4(2) . . ?
O117 C116 C117 120.4(2) . . ?
O116 C116 Gd2 48.44(12) . . ?
O117 C116 Gd2 72.76(13) . . ?
C117 C116 Gd2 166.8(2) . . ?
C122 C117 C118 119.9(2) . . ?
C122 C117 C116 120.9(2) . . ?
C118 C117 C116 119.2(2) . . ?
C119 C118 C117 120.2(2) . . ?
C118 C119 C120 119.8(2) . . ?
C121 C120 C119 120.2(2) . . ?
C120 C121 C122 120.5(3) . . ?
C121 C122 C117 119.4(3) . . ?
C123 O123 Gd2 138.4(2) . . ?
C123 O124 Gd2 137.1(2) . 2_766 ?
O124 C123 O123 125.1(2) . . ?
O124 C123 C124 117.9(2) . . ?
O123 C123 C124 117.0(2) . . ?
C125 C124 C129 119.4(2) . . ?
C125 C124 C123 121.0(2) . . ?
C129 C124 C123 119.6(2) . . ?
C126 C125 C124 120.1(2) . . ?
C127 C126 C125 120.1(3) . . ?
C126 C127 C128 119.8(3) . . ?
C129 C128 C127 120.2(2) . . ?
C128 C129 C124 120.2(2) . . ?
Cl1 C200 Cl2 114.2(2) . . ?

loop_
_geom_bond_atom_site_label_1
_geom_bond_atom_site_label_2
_geom_bond_distance
_geom_bond_site_symmetry_2
_geom_bond_publ_flag
Gd1 O17 2.288(2) 2_655 ?
Gd1 O23 2.321(2) . ?
Gd1 O24 2.331(2) 2_655 ?
Gd1 O16 2.382(2) . ?
Gd1 N12 2.498(2) . ?
Gd1 N2 2.507(2) . ?
Gd1 N7 2.530(2) . ?
Gd1 O17 2.872(2) . ?
Gd1 C16 3.004(2) . ?
Gd1 Gd1 3.9430(4) 2_655 ?
B1 N6 1.530(4) . ?
B1 N1 1.539(4) . ?
B1 N11 1.549(4) . ?
N1 C5 1.347(3) . ?
N1 N2 1.372(3) . ?
N2 C3 1.339(3) . ?
C3 C4 1.392(4) . ?
C4 C5 1.380(4) . ?
N6 C10 1.350(3) . ?
N6 N7 1.366(3) . ?
N7 C8 1.334(3) . ?
C8 C9 1.393(4) . ?
C9 C10 1.367(4) . ?
N11 C15 1.343(3) . ?
N11 N12 1.372(3) . ?
N12 C13 1.342(3) . ?
C13 C14 1.385(4) . ?
C14 C15 1.372(4) . ?
O16 C16 1.259(3) . ?
O17 C16 1.269(3) . ?
O17 Gd1 2.288(2) 2_655 ?
C16 C17 1.492(3) . ?
C17 C22 1.392(3) . ?
C17 C18 1.393(4) . ?
C18 C19 1.390(4) . ?
C19 C20 1.387(4) . ?
C20 C21 1.380(4) . ?
C21 C22 1.389(4) . ?
O23 C23 1.262(3) . ?
O24 C23 1.266(3) . ?
O24 Gd1 2.331(2) 2_655 ?
C23 C24 1.502(3) . ?
C24 C25 1.389(3) . ?
C24 C29 1.393(3) . ?
C25 C26 1.387(4) . ?
C26 C27 1.389(4) . ?
C27 C28 1.383(4) . ?
C28 C29 1.382(4) . ?
Gd2 O117 2.310(2) 2_766 ?
Gd2 O123 2.321(2) . ?
Gd2 O124 2.329(2) 2_766 ?
Gd2 O116 2.351(2) . ?
Gd2 N107 2.497(2) . ?
Gd2 N102 2.514(2) . ?
Gd2 N112 2.518(2) . ?
Gd2 O117 2.880(2) . ?
Gd2 C116 2.989(2) . ?
Gd2 Gd2 3.9860(4) 2_766 ?
B101 N106 1.531(4) . ?
B101 N111 1.540(4) . ?
B101 N101 1.556(4) . ?
N101 C105 1.343(3) . ?
N101 N102 1.363(3) . ?
N102 C103 1.344(3) . ?
C103 C104 1.389(4) . ?
C104 C105 1.374(4) . ?
N106 C110 1.345(3) . ?
N106 N107 1.367(3) . ?
N107 C108 1.339(3) . ?
C108 C109 1.385(4) . ?
C109 C110 1.383(4) . ?
N111 C115 1.346(3) . ?
N111 N112 1.371(3) . ?
N112 C113 1.334(3) . ?
C113 C114 1.390(4) . ?
C114 C115 1.371(4) . ?
O116 C116 1.257(3) . ?
O117 C116 1.271(3) . ?
O117 Gd2 2.310(2) 2_766 ?
C116 C117 1.486(3) . ?
C117 C122 1.393(4) . ?
C117 C118 1.396(3) . ?
C118 C119 1.382(4) . ?
C119 C120 1.385(4) . ?
C120 C121 1.384(4) . ?
C121 C122 1.388(4) . ?
O123 C123 1.262(3) . ?
O124 C123 1.261(3) . ?
O124 Gd2 2.329(2) 2_766 ?
C123 C124 1.501(3) . ?
C124 C125 1.390(4) . ?
C124 C129 1.392(3) . ?
C125 C126 1.387(4) . ?
C126 C127 1.384(4) . ?
C127 C128 1.387(4) . ?
C128 C129 1.382(4) . ?
C200 Cl1 1.743(4) . ?
C200 Cl2 1.754(4) . ?
